data_7135054
loop_
_publ_author_name
'Thakur, Rekha'
'Luxami, Vijay'
'Paul, Kamaldeep'

_publ_section_title
;
 Ruthenium(II)-catalyzed C-2 alkenylation of indole with olefins
 <i>via</i> a quinazolin-4(3<i>H</i>)-one directing group: a platform for
 selective fluorescent anion sensors.
;
_journal_issue 75
_journal_name_full 'Chemical communications (Cambridge, England)'
_journal_page_first 14374
_journal_page_last 14377
_journal_paper_doi 10.1039/d5cc00984g
_journal_volume 61
_journal_year 2025
_chemical_formula_moiety '0.5(C22 H19 N3 O3), 0.5[C2H4Cl2]'
_chemical_formula_sum 'C12 H11.5 Cl N1.5 O1.5'
_chemical_formula_weight 236.187
_space_group_crystal_system triclinic
_space_group_IT_number 2
_space_group_name_Hall '-P 1'
_space_group_name_H-M_alt 'P -1'
_symmetry_Int_Tables_number 2
_audit_creation_date 2025-08-06
_audit_creation_method
;
Olex2 1.5-alpha
(compiled 2025.07.13 svn.rb7424aed for OlexSys, GUI svn.r7311)
;
_audit_update_record
;
2025-08-07 deposited with the CCDC.	2025-08-12 downloaded from the CCDC.
;
_cell_angle_alpha 111.969(8)
_cell_angle_beta 98.763(5)
_cell_angle_gamma 94.676(6)
_cell_formula_units_Z 4
_cell_length_a 9.0938(5)
_cell_length_b 11.5029(12)
_cell_length_c 12.1234(8)
_cell_measurement_reflns_used 4555
_cell_measurement_temperature 293(2)
_cell_measurement_theta_max 25.8070
_cell_measurement_theta_min 3.4170
_cell_volume 1149.00(17)
_computing_cell_refinement 'CrysAlisPro 1.171.42.90a (Rigaku OD, 2023)'
_computing_data_collection 'CrysAlisPro 1.171.42.90a (Rigaku OD, 2023)'
_computing_data_reduction 'CrysAlisPro 1.171.42.90a (Rigaku OD, 2023)'
_computing_molecular_graphics 'Olex2 1.5-alpha (Dolomanov et al., 2009)'
_computing_publication_material 'Olex2 1.5-alpha (Dolomanov et al., 2009)'
_computing_structure_refinement 'olex2.refine 1.5-alpha (Bourhis et al., 2015)'
_computing_structure_solution 'SHELXT 2014/5 (Sheldrick, 2014)'
_diffrn_ambient_temperature 293(2)
_diffrn_detector 'Hybrid Pixel Array Detector'
_diffrn_detector_area_resol_mean 10.0000
_diffrn_detector_type HyPix3000
_diffrn_measured_fraction_theta_full 0.9795
_diffrn_measured_fraction_theta_max 0.9795
_diffrn_measurement_details
;
List of Runs (angles in degrees, time in seconds):

  # Type    Start    End  Width  t~exp~   \w     \q     \k     \f   Frames
#--------------------------------------------------------------------------
  1  \w    -65.00 -39.00   0.50   10.03    --   -9.32 138.00  -0.00   52
  2  \w    -60.00 -34.00   0.50   10.03    --   -9.32 131.00-176.00   52
  3  \w     11.00  36.00   0.50   10.03    --    9.60-131.00 113.00   50
  4  \w     25.00  61.00   0.50   10.03    --    9.60-138.00 -61.00   72
  5  \w     16.00  59.00   0.50   10.03    --   -9.32  19.00 150.00   86
  6  \w    -20.00   8.00   0.50   10.03    --   -9.32  19.00  30.00   56
  7  \w     12.00  38.00   0.50   10.03    --   -9.32  19.00  30.00   52
  8  \w    -36.00  16.00   0.50   10.03    --   -9.32 -77.00 -60.00  104
  9  \w    -21.00  43.00   0.50   10.03    --   -9.32  19.00  90.00  128
 10  \w     32.00  57.00   0.50   10.03    --   -9.32  19.00   0.00   50
 11  \w    -17.00   9.00   0.50   10.03    --   -9.32  19.00   0.00   52
 12  \w    -41.00 -16.00   0.50   10.03    --   -9.32 125.00   0.00   50
 13  \w    -54.00   3.00   0.50   10.03    --    9.60 -38.00  90.00  114
 14  \w     18.00  56.00   0.50   10.03    --    9.60-125.00 150.00   76
 15  \w    -15.00  11.00   0.50   10.03    --    9.60  77.00   0.00   52
 16  \w     -9.00  32.00   0.50   10.03    --    9.60 -99.00 -60.00   82
 17  \w    -61.00  15.00   0.50   10.03    --    9.60 -19.00-150.00  152
 18  \w      7.00  32.00   0.50   10.03    --    9.60-125.00  60.00   50
 19  \w     10.00  36.00   0.50   10.03    --    9.60-125.00-150.00   52
 20  \w    -35.00  -6.00   0.50   10.03    --    9.60 124.00-162.81   58
 21  \w     -6.00  39.00   0.50   10.03    --    9.60  57.00-150.00   90
;
_diffrn_measurement_device 'four-circle diffractometer'
_diffrn_measurement_device_type 'SuperNova, Single source at offset/far, HyPix3000'
_diffrn_measurement_method '\w scans'
_diffrn_orient_matrix_type 'CrysAlisPro convention (1999,Acta A55,543-557)'
_diffrn_orient_matrix_UB_11 0.0275829000
_diffrn_orient_matrix_UB_12 0.0490928000
_diffrn_orient_matrix_UB_13 0.0580724000
_diffrn_orient_matrix_UB_21 0.0135672000
_diffrn_orient_matrix_UB_22 0.0433452000
_diffrn_orient_matrix_UB_23 -0.0275965000
_diffrn_orient_matrix_UB_31 -0.0736815000
_diffrn_orient_matrix_UB_32 0.0153445000
_diffrn_orient_matrix_UB_33 0.0028626000
_diffrn_radiation_monochromator mirror
_diffrn_radiation_probe x-ray
_diffrn_radiation_type 'Mo K\a'
_diffrn_radiation_wavelength 0.71073
_diffrn_reflns_av_R_equivalents 0.1150
_diffrn_reflns_av_unetI/netI 0.1084
_diffrn_reflns_Laue_measured_fraction_full 0.9795
_diffrn_reflns_Laue_measured_fraction_max 0.9795
_diffrn_reflns_limit_h_max 11
_diffrn_reflns_limit_h_min -11
_diffrn_reflns_limit_k_max 14
_diffrn_reflns_limit_k_min -14
_diffrn_reflns_limit_l_max 15
_diffrn_reflns_limit_l_min -15
_diffrn_reflns_number 15140
_diffrn_reflns_point_group_measured_fraction_full 0.9795
_diffrn_reflns_point_group_measured_fraction_max 0.9795
_diffrn_reflns_theta_full 23.5330
_diffrn_reflns_theta_max 23.53
_diffrn_reflns_theta_min 3.15
_diffrn_source 'micro-focus sealed X-ray tube'
_diffrn_source_type 'SuperNova (Mo) X-ray Source'
_exptl_absorpt_coefficient_mu 0.313
_exptl_absorpt_correction_T_max 1.00000
_exptl_absorpt_correction_T_min 0.83432
_exptl_absorpt_correction_type multi-scan
_exptl_absorpt_process_details
;
CrysAlisPro 1.171.42.90a (Rigaku Oxford Diffraction, 2023)
Empirical absorption correction using spherical harmonics,
implemented in SCALE3 ABSPACK scaling algorithm.
;
_exptl_crystal_colour 'clear orangish orange'
_exptl_crystal_colour_lustre clear
_exptl_crystal_colour_modifier orangish
_exptl_crystal_colour_primary orange
_exptl_crystal_density_diffrn 1.365
_exptl_crystal_description cube
_exptl_crystal_F_000 492.872
_exptl_crystal_size_max 0.08
_exptl_crystal_size_mid 0.08
_exptl_crystal_size_min 0.07
_refine_diff_density_max 0.3928
_refine_diff_density_min -0.5122
_refine_diff_density_rms 0.0852
_refine_ls_d_res_high 0.8900
_refine_ls_d_res_low 6.4608
_refine_ls_goodness_of_fit_ref 0.9930
_refine_ls_hydrogen_treatment mixed
_refine_ls_matrix_type full
_refine_ls_number_constraints 31
_refine_ls_number_parameters 259
_refine_ls_number_reflns 3340
_refine_ls_number_restraints 0
_refine_ls_restrained_S_all 0.9930
_refine_ls_R_factor_all 0.1149
_refine_ls_R_factor_gt 0.0715
_refine_ls_shift/su_max 0.0008
_refine_ls_shift/su_mean 0.0001
_refine_ls_structure_factor_coef Fsqd
_refine_ls_weighting_details 'w=1/[\s^2^(Fo^2^)+(0.1548P)^2^] where P=(Fo^2^+2Fc^2^)/3'
_refine_ls_weighting_scheme calc
_refine_ls_wR_factor_gt 0.2078
_refine_ls_wR_factor_ref 0.2514
_reflns_Friedel_coverage 0.0
_reflns_limit_h_max 10
_reflns_limit_h_min -10
_reflns_limit_k_max 11
_reflns_limit_k_min -12
_reflns_limit_l_max 13
_reflns_limit_l_min 0
_reflns_number_gt 1936
_reflns_number_total 3340
_reflns_threshold_expression I>=2u(I)
_cod_data_source_file d5cc00984g2.cif
_cod_data_source_block ex-rt4et
_cod_original_formula_sum 'C12 H11.5 Cl1 N1.5 O1.5'
_cod_database_code 7135054
_chemical_oxdiff_formula 'C H N O'
_olex2_refinement_description
;
1.a Secondary CH2 refined with riding coordinates:
 C13(H13a,H13b)
1.b Aromatic/amide H refined with riding coordinates:
 C4(H4), C22(H22), C12(H12), C3(H3a), C21(H21), C19(H19), C20(H20), C9(H9),
 C11(H11), C10(H10)
1.c Idealised Me refined as rotating group:
 C14(H14a,H14b,H14c), C1(H1a,H1b,H1c)
;
_olex2_submission_special_instructions 'No special instructions were received'
_oxdiff_exptl_absorpt_empirical_details
;
Empirical correction (ABSPACK) includes:
- Absorption correction using spherical harmonics
- Frame scaling
;
_oxdiff_exptl_absorpt_empirical_full_max 3.533
_oxdiff_exptl_absorpt_empirical_full_min 0.482

loop_
_space_group_symop_id
_space_group_symop_operation_xyz
1 x,y,z
2 -x,-y,-z

loop_
_atom_site_label
_atom_site_type_symbol
_atom_site_fract_x
_atom_site_fract_y
_atom_site_fract_z
_atom_site_U_iso_or_equiv
_atom_site_adp_type
_atom_site_occupancy
_atom_site_refinement_flags_posn
O3 O 0.8732(3) 0.4531(3) 1.0646(2) 0.0710(8) Uani 1.000000 .
N1 N 0.7938(3) 0.6014(3) 0.5678(2) 0.0524(8) Uani 1.000000 .
N2 N 0.5715(3) 0.4293(3) 0.7702(2) 0.0520(8) Uani 1.000000 .
N3 N 0.8117(4) 0.4924(3) 0.8969(2) 0.0526(8) Uani 1.000000 .
O2 O 0.4255(3) 0.1715(3) 0.3952(3) 0.0850(9) Uani 1.000000 .
O1 O 0.4968(4) 0.1608(3) 0.2252(2) 0.0904(10) Uani 1.000000 .
C6 C 0.7627(4) 0.5503(4) 0.7248(3) 0.0475(9) Uani 1.000000 .
C18 C 0.7775(4) 0.4431(4) 0.9768(3) 0.0546(10) Uani 1.000000 .
C5 C 0.7204(4) 0.5142(4) 0.6005(3) 0.0482(9) Uani 1.000000 .
C16 C 0.5306(4) 0.3738(4) 0.8462(3) 0.0503(9) Uani 1.000000 .
C17 C 0.6247(4) 0.3808(4) 0.9499(3) 0.0516(10) Uani 1.000000 .
C7 C 0.8679(4) 0.6647(4) 0.7696(3) 0.0529(9) Uani 1.000000 .
C15 C 0.7089(4) 0.4861(4) 0.7969(3) 0.0490(9) Uani 1.000000 .
C4 C 0.6264(4) 0.3986(4) 0.5196(3) 0.0514(10) Uani 1.000000 .
H4 H 0.5716(4) 0.3598(4) 0.5586(3) 0.0617(11) Uiso 1.000000 R
C8 C 0.8831(4) 0.6940(4) 0.6687(3) 0.0529(9) Uani 1.000000 .
C13 C 0.7745(4) 0.6085(4) 0.4482(3) 0.0580(10) Uani 1.000000 .
H13a H 0.6760(4) 0.5640(4) 0.4013(3) 0.0696(12) Uiso 1.000000 R
H13b H 0.7786(4) 0.6966(4) 0.4586(3) 0.0696(12) Uiso 1.000000 R
C22 C 0.3825(4) 0.3105(4) 0.8179(3) 0.0638(11) Uani 1.000000 .
H22 H 0.3171(4) 0.3039(4) 0.7482(3) 0.0766(13) Uiso 1.000000 R
C12 C 0.9476(4) 0.7498(4) 0.8845(3) 0.0656(11) Uani 1.000000 .
H12 H 0.9372(4) 0.7359(4) 0.9539(3) 0.0787(13) Uiso 1.000000 R
C3 C 0.6014(4) 0.3357(4) 0.4008(3) 0.0648(11) Uani 1.000000 .
H3a H 0.6488(4) 0.3680(4) 0.3533(3) 0.0778(13) Uiso 1.000000 R
C2 C 0.5001(5) 0.2160(4) 0.3443(3) 0.0642(11) Uani 1.000000 .
C21 C 0.3353(5) 0.2587(4) 0.8934(4) 0.0688(11) Uani 1.000000 .
H21 H 0.2373(5) 0.2169(4) 0.8745(4) 0.0825(14) Uiso 1.000000 R
C19 C 0.5732(4) 0.3256(4) 1.0242(3) 0.0600(10) Uani 1.000000 .
H19 H 0.6379(4) 0.3290(4) 1.0930(3) 0.0720(12) Uiso 1.000000 R
C20 C 0.4298(5) 0.2672(4) 0.9967(3) 0.0665(11) Uani 1.000000 .
H20 H 0.3950(5) 0.2326(4) 1.0478(3) 0.0798(13) Uiso 1.000000 R
C9 C 0.9766(5) 0.7980(5) 0.6774(4) 0.0734(12) Uani 1.000000 .
H9 H 0.9861(5) 0.8144(5) 0.6091(4) 0.0880(14) Uiso 1.000000 R
C14 C 0.8927(5) 0.5521(5) 0.3788(3) 0.0788(14) Uani 1.000000 .
H14a H 0.875(2) 0.558(3) 0.3012(12) 0.118(2) Uiso 1.000000 GR
H14b H 0.9904(5) 0.5974(18) 0.4236(13) 0.118(2) Uiso 1.000000 GR
H14c H 0.888(2) 0.4645(8) 0.367(2) 0.118(2) Uiso 1.000000 GR
C11 C 1.0396(5) 0.8522(5) 0.8921(4) 0.0844(13) Uani 1.000000 .
H11 H 1.0941(5) 0.9081(5) 0.9675(4) 0.1013(16) Uiso 1.000000 R
C10 C 1.0547(5) 0.8759(5) 0.7889(5) 0.0883(14) Uani 1.000000 .
H10 H 1.1196(5) 0.9467(5) 0.7971(5) 0.1059(16) Uiso 1.000000 R
C1 C 0.4002(7) 0.0417(5) 0.1620(4) 0.121(2) Uani 1.000000 .
H1a H 0.412(3) 0.0067(19) 0.0790(10) 0.181(3) Uiso 1.000000 GR
H1b H 0.426(3) -0.0157(13) 0.200(2) 0.181(3) Uiso 1.000000 GR
H1c H 0.2975(8) 0.0541(8) 0.165(3) 0.181(3) Uiso 1.000000 GR
H3 H 0.903(5) 0.520(4) 0.904(4) 0.082(15) Uiso 1.000000 .

loop_
_atom_site_aniso_label
_atom_site_aniso_U_11
_atom_site_aniso_U_22
_atom_site_aniso_U_33
_atom_site_aniso_U_12
_atom_site_aniso_U_13
_atom_site_aniso_U_23
O3 0.0488(16) 0.126(3) 0.0493(15) 0.0170(16) 0.0045(13) 0.0480(16)
N1 0.0543(18) 0.067(2) 0.0441(17) 0.0148(17) 0.0118(15) 0.0297(17)
N2 0.0428(18) 0.074(2) 0.0440(17) 0.0089(16) 0.0085(14) 0.0288(16)
N3 0.0398(19) 0.080(2) 0.0386(17) 0.0098(17) 0.0032(15) 0.0255(16)
O2 0.091(2) 0.088(2) 0.0656(19) -0.0068(18) 0.0144(17) 0.0220(17)
O1 0.124(3) 0.082(2) 0.0449(17) -0.011(2) -0.0000(16) 0.0139(16)
C6 0.043(2) 0.062(2) 0.0384(19) 0.0150(19) 0.0082(16) 0.0195(18)
C18 0.054(2) 0.080(3) 0.037(2) 0.020(2) 0.0106(19) 0.029(2)
C5 0.0413(19) 0.061(3) 0.045(2) 0.0125(19) 0.0076(17) 0.0232(19)
C16 0.053(2) 0.061(2) 0.044(2) 0.0128(19) 0.0126(18) 0.0251(18)
C17 0.046(2) 0.073(3) 0.0388(19) 0.015(2) 0.0088(17) 0.0241(19)
C7 0.045(2) 0.065(3) 0.046(2) 0.0106(19) 0.0074(17) 0.020(2)
C15 0.054(2) 0.065(2) 0.0324(18) 0.019(2) 0.0127(17) 0.0199(17)
C4 0.049(2) 0.067(3) 0.041(2) 0.014(2) 0.0107(17) 0.0231(19)
C8 0.051(2) 0.060(3) 0.046(2) 0.008(2) 0.0058(18) 0.021(2)
C13 0.058(2) 0.080(3) 0.047(2) 0.014(2) 0.0068(18) 0.038(2)
C22 0.050(2) 0.087(3) 0.055(2) 0.001(2) 0.0023(19) 0.034(2)
C12 0.056(2) 0.080(3) 0.050(2) 0.004(2) 0.0016(19) 0.018(2)
C3 0.074(3) 0.076(3) 0.045(2) 0.004(2) 0.013(2) 0.025(2)
C2 0.071(3) 0.076(3) 0.044(2) 0.012(2) 0.002(2) 0.024(2)
C21 0.063(3) 0.075(3) 0.071(3) -0.001(2) 0.014(2) 0.035(2)
C19 0.061(3) 0.076(3) 0.052(2) 0.017(2) 0.014(2) 0.033(2)
C20 0.073(3) 0.080(3) 0.056(2) 0.008(2) 0.014(2) 0.037(2)
C9 0.072(3) 0.087(3) 0.063(3) 0.002(3) 0.007(2) 0.036(3)
C14 0.071(3) 0.123(4) 0.058(2) 0.031(3) 0.025(2) 0.044(3)
C11 0.081(3) 0.078(3) 0.070(3) -0.009(3) -0.014(2) 0.018(3)
C10 0.083(3) 0.081(4) 0.094(4) -0.011(3) 0.005(3) 0.036(3)
C1 0.172(6) 0.083(4) 0.065(3) -0.026(4) -0.006(3) 0.002(3)

loop_
_atom_type_symbol
_atom_type_scat_dispersion_real
_atom_type_scat_dispersion_imag
_atom_type_scat_Cromer_Mann_a1
_atom_type_scat_Cromer_Mann_a2
_atom_type_scat_Cromer_Mann_a3
_atom_type_scat_Cromer_Mann_a4
_atom_type_scat_Cromer_Mann_b1
_atom_type_scat_Cromer_Mann_b2
_atom_type_scat_Cromer_Mann_b3
_atom_type_scat_Cromer_Mann_b4
_atom_type_scat_Cromer_Mann_c
_atom_type_scat_source
_atom_type_scat_dispersion_source
C 0.00313 0.00162 2.31000 1.02000 1.58860 0.86500 20.84390 10.20750 0.56870 51.65120 0.21560 'International Tables Volume C Table 6.1.1.4 (pp. 500-502)' 'Brennan, Cowan, Rev. Sci. Instrum., 1992, 63, 850'
H 0.00000 0.00000 0.49300 0.32291 0.14019 0.04081 10.51090 26.12570 3.14236 57.79970 0.00304 'International Tables Volume C Table 6.1.1.4 (pp. 500-502)' 'Brennan, Cowan, Rev. Sci. Instrum., 1992, 63, 850'
N 0.00612 0.00332 12.21260 3.13220 2.01250 1.16630 0.00570 9.89330 28.99750 0.58260 -11.52900 'International Tables Volume C Table 6.1.1.4 (pp. 500-502)' 'Brennan, Cowan, Rev. Sci. Instrum., 1992, 63, 850'
O 0.01085 0.00610 3.04850 2.28680 1.54630 0.86700 13.27710 5.70110 0.32390 32.90890 0.25080 'International Tables Volume C Table 6.1.1.4 (pp. 500-502)' 'Brennan, Cowan, Rev. Sci. Instrum., 1992, 63, 850'

loop_
_geom_angle_atom_site_label_1
_geom_angle_atom_site_label_2
_geom_angle_atom_site_label_3
_geom_angle
_geom_angle_site_symmetry_1
_geom_angle_site_symmetry_3
_geom_angle_publ_flag
C8 N1 C5 109.5(3) . . ?
C13 N1 C5 128.2(3) . . ?
C13 N1 C8 122.1(3) . . ?
C15 N2 C16 116.8(3) . . ?
C15 N3 C18 123.6(3) . . ?
H3 N3 C18 118(3) . . ?
H3 N3 C15 118(3) . . ?
C1 O1 C2 115.9(4) . . ?
C7 C6 C5 107.0(3) . . ?
C15 C6 C5 126.8(4) . . ?
C15 C6 C7 126.1(3) . . ?
N3 C18 O3 120.5(4) . . ?
C17 C18 O3 124.6(3) . . ?
C17 C18 N3 114.9(3) . . ?
C6 C5 N1 108.8(3) . . ?
C4 C5 N1 126.1(3) . . ?
C4 C5 C6 124.8(3) . . ?
C17 C16 N2 123.8(3) . . ?
C22 C16 N2 117.6(3) . . ?
C22 C16 C17 118.6(3) . . ?
C16 C17 C18 118.3(3) . . ?
C19 C17 C18 121.3(3) . . ?
C19 C17 C16 120.3(4) . . ?
C8 C7 C6 106.5(3) . . ?
C12 C7 C6 135.6(3) . . ?
C12 C7 C8 117.9(4) . . ?
N3 C15 N2 122.5(3) . . ?
C6 C15 N2 121.4(3) . . ?
C6 C15 N3 116.1(3) . . ?
H4 C4 C5 113.44(19) . . ?
C3 C4 C5 133.1(4) . . ?
C3 C4 H4 113.4(2) . . ?
C7 C8 N1 108.1(3) . . ?
C9 C8 N1 129.1(3) . . ?
C9 C8 C7 122.8(4) . . ?
H13a C13 N1 109.06(19) . . ?
H13b C13 N1 109.1(2) . . ?
H13b C13 H13a 107.8 . . ?
C14 C13 N1 112.7(3) . . ?
C14 C13 H13a 109.1(2) . . ?
C14 C13 H13b 109.1(2) . . ?
H22 C22 C16 120.2(2) . . ?
C21 C22 C16 119.5(3) . . ?
C21 C22 H22 120.2(2) . . ?
H12 C12 C7 120.6(2) . . ?
C11 C12 C7 118.8(4) . . ?
C11 C12 H12 120.6(3) . . ?
H3a C3 C4 120.0(2) . . ?
C2 C3 C4 120.0(4) . . ?
C2 C3 H3a 120.0(2) . . ?
O1 C2 O2 122.7(4) . . ?
C3 C2 O2 125.2(4) . . ?
C3 C2 O1 112.0(4) . . ?
H21 C21 C22 119.3(2) . . ?
C20 C21 C22 121.3(4) . . ?
C20 C21 H21 119.3(2) . . ?
H19 C19 C17 119.9(2) . . ?
C20 C19 C17 120.2(4) . . ?
C20 C19 H19 119.9(2) . . ?
C19 C20 C21 120.0(4) . . ?
H20 C20 C21 120.0(2) . . ?
H20 C20 C19 120.0(2) . . ?
H9 C9 C8 121.1(2) . . ?
C10 C9 C8 117.7(4) . . ?
C10 C9 H9 121.1(3) . . ?
H14a C14 C13 109.5 . . ?
H14b C14 C13 109.5 . . ?
H14b C14 H14a 109.5 . . ?
H14c C14 C13 109.5 . . ?
H14c C14 H14a 109.5 . . ?
H14c C14 H14b 109.5 . . ?
H11 C11 C12 119.3(3) . . ?
C10 C11 C12 121.5(4) . . ?
C10 C11 H11 119.3(3) . . ?
C11 C10 C9 121.3(5) . . ?
H10 C10 C9 119.3(3) . . ?
H10 C10 C11 119.3(3) . . ?
H1a C1 O1 109.5 . . ?
H1b C1 O1 109.5 . . ?
H1b C1 H1a 109.5 . . ?
H1c C1 O1 109.5 . . ?
H1c C1 H1a 109.5 . . ?
H1c C1 H1b 109.5 . . ?

loop_
_geom_bond_atom_site_label_1
_geom_bond_atom_site_label_2
_geom_bond_distance
_geom_bond_site_symmetry_2
_geom_bond_publ_flag
O3 C18 1.230(4) . ?
N1 C5 1.369(5) . ?
N1 C8 1.368(5) . ?
N1 C13 1.468(4) . ?
N2 C16 1.378(4) . ?
N2 C15 1.296(4) . ?
N3 C18 1.353(4) . ?
N3 C15 1.389(4) . ?
N3 H3 0.84(4) . ?
O2 C2 1.188(5) . ?
O1 C2 1.337(4) . ?
O1 C1 1.432(6) . ?
C6 C5 1.386(4) . ?
C6 C7 1.430(5) . ?
C6 C15 1.449(5) . ?
C18 C17 1.441(5) . ?
C5 C4 1.430(5) . ?
C16 C17 1.380(5) . ?
C16 C22 1.405(5) . ?
C17 C19 1.394(5) . ?
C7 C8 1.408(5) . ?
C7 C12 1.407(5) . ?
C4 H4 0.9300 . ?
C4 C3 1.320(4) . ?
C8 C9 1.370(6) . ?
C13 H13a 0.9700 . ?
C13 H13b 0.9700 . ?
C13 C14 1.504(5) . ?
C22 H22 0.9300 . ?
C22 C21 1.365(5) . ?
C12 H12 0.9300 . ?
C12 C11 1.354(6) . ?
C3 H3a 0.9300 . ?
C3 C2 1.452(6) . ?
C21 H21 0.9300 . ?
C21 C20 1.372(5) . ?
C19 H19 0.9300 . ?
C19 C20 1.349(5) . ?
C20 H20 0.9300 . ?
C9 H9 0.9300 . ?
C9 C10 1.353(6) . ?
C14 H14a 0.9600 . ?
C14 H14b 0.9600 . ?
C14 H14c 0.9600 . ?
C11 H11 0.9300 . ?
C11 C10 1.400(6) . ?
C10 H10 0.9300 . ?
C1 H1a 0.9600 . ?
C1 H1b 0.9600 . ?
C1 H1c 0.9600 . ?

loop_
_geom_torsion_atom_site_label_1
_geom_torsion_atom_site_label_2
_geom_torsion_atom_site_label_3
_geom_torsion_atom_site_label_4
_geom_torsion
_geom_torsion_site_symmetry_1
_geom_torsion_site_symmetry_2
_geom_torsion_site_symmetry_3
_geom_torsion_site_symmetry_4
_geom_torsion_publ_flag
O3 C18 N3 C15 -179.1(3) . . . . ?
O3 C18 C17 C16 -178.3(4) . . . . ?
O3 C18 C17 C19 -0.0(4) . . . . ?
N1 C5 C6 C7 -0.4(3) . . . . ?
N1 C5 C6 C15 178.5(2) . . . . ?
N1 C5 C4 C3 11.5(5) . . . . ?
N1 C8 C7 C6 -0.9(3) . . . . ?
N1 C8 C7 C12 -178.4(3) . . . . ?
N1 C8 C9 C10 -179.6(4) . . . . ?
N2 C16 C17 C18 -3.9(4) . . . . ?
N2 C16 C17 C19 177.8(3) . . . . ?
N2 C16 C22 C21 -177.3(3) . . . . ?
N2 C15 N3 C18 -1.7(4) . . . . ?
N2 C15 C6 C5 -34.6(4) . . . . ?
N2 C15 C6 C7 144.2(3) . . . . ?
N3 C18 C17 C16 1.8(4) . . . . ?
N3 C18 C17 C19 -179.9(3) . . . . ?
N3 C15 N2 C16 -0.2(4) . . . . ?
N3 C15 C6 C5 147.1(3) . . . . ?
N3 C15 C6 C7 -34.2(4) . . . . ?
O2 C2 O1 C1 -1.7(5) . . . . ?
O2 C2 C3 C4 6.1(5) . . . . ?
O1 C2 C3 C4 -175.3(3) . . . . ?
C6 C5 N1 C8 -0.1(3) . . . . ?
C6 C5 N1 C13 -174.2(2) . . . . ?
C6 C5 C4 C3 -162.4(3) . . . . ?
C6 C7 C8 C9 -179.5(3) . . . . ?
C6 C7 C12 C11 -179.4(4) . . . . ?
C6 C15 N2 C16 -178.5(3) . . . . ?
C6 C15 N3 C18 176.7(3) . . . . ?
C18 C17 C16 C22 178.5(4) . . . . ?
C18 C17 C19 C20 -179.6(4) . . . . ?
C5 N1 C8 C7 0.6(3) . . . . ?
C5 N1 C8 C9 179.1(3) . . . . ?
C5 N1 C13 C14 -98.7(4) . . . . ?
C5 C6 C7 C8 0.8(3) . . . . ?
C5 C6 C7 C12 177.7(3) . . . . ?
C5 C4 C3 C2 178.2(4) . . . . ?
C16 C17 C19 C20 -1.4(4) . . . . ?
C16 C22 C21 C20 -0.0(5) . . . . ?
C17 C18 N3 C15 0.8(4) . . . . ?
C17 C16 N2 C15 3.0(4) . . . . ?
C17 C16 C22 C21 0.5(4) . . . . ?
C17 C19 C20 C21 1.9(4) . . . . ?
C7 C6 C5 C4 174.3(2) . . . . ?
C7 C8 N1 C13 175.2(2) . . . . ?
C7 C8 C9 C10 -1.2(4) . . . . ?
C7 C12 C11 C10 1.1(4) . . . . ?
C15 N2 C16 C22 -179.3(3) . . . . ?
C15 C6 C5 C4 -6.7(4) . . . . ?
C15 C6 C7 C8 -178.1(3) . . . . ?
C15 C6 C7 C12 -1.3(4) . . . . ?
C4 C5 N1 C8 -174.8(3) . . . . ?
C4 C5 N1 C13 11.1(4) . . . . ?
C8 N1 C13 C14 87.9(4) . . . . ?
C8 C7 C12 C11 -2.8(4) . . . . ?
C8 C9 C10 C11 -0.6(5) . . . . ?
C13 N1 C8 C9 -6.3(4) . . . . ?
C22 C16 C17 C19 0.2(4) . . . . ?
C22 C21 C20 C19 -1.2(5) . . . . ?
C12 C7 C8 C9 3.0(4) . . . . ?
C12 C11 C10 C9 0.7(5) . . . . ?
C3 C2 O1 C1 179.7(4) . . . . ?

loop_
_smtbx_masks_void_nr
_smtbx_masks_void_average_x
_smtbx_masks_void_average_y
_smtbx_masks_void_average_z
_smtbx_masks_void_volume
_smtbx_masks_void_count_electrons
_smtbx_masks_void_content
1 -0.995 0.000 0.500 296.3 83.9 '2 dichloroethane'
